data_2236531
loop_
_publ_author_name
'Reiss, Guido J.'
'Kunz, Peter C.'

_publ_section_title
;
 Tricarbonyl[tris(1-methyl-1<i>H</i>-imidazol-2-yl-\k<i>N</i>^3^)methanol]manganese(I)
 trifluoromethanesulfonate
;
_journal_coeditor_code PK2428
_journal_issue 9
_journal_name_full 'Acta Crystallographica Section E'
_journal_page_first m1202
_journal_page_last m1203
_journal_paper_doi 10.1107/S1600536812035891
_journal_volume 68
_journal_year 2012
_chemical_formula_iupac '[Mn (C13 H16 N6 O) (C O)3], C F3 O3 S'
_chemical_formula_moiety 'C16 H16 Mn N6 O4 +, C F3 O3 S -'
_chemical_formula_sum 'C17 H16 F3 Mn N6 O7 S'
_chemical_formula_weight 560.36
_chemical_name_systematic
;
Tricarbonyl[tris(1-methyl-1<i>H</i>-imidazol-2-yl-
\k<i>N</i>^3^)methanol]manganese(I) trifluoromethanesulfonate
;
_space_group_IT_number 14
_symmetry_cell_setting monoclinic
_symmetry_space_group_name_Hall '-P 2ybc'
_symmetry_space_group_name_H-M 'P 1 21/c 1'
_atom_sites_solution_hydrogens geom
_atom_sites_solution_primary direct
_atom_sites_solution_secondary difmap
_audit_creation_method SHELXL97
_cell_angle_alpha 90.00
_cell_angle_beta 104.6721(16)
_cell_angle_gamma 90.00
_cell_formula_units_Z 4
_cell_length_a 12.16673(18)
_cell_length_b 15.5692(2)
_cell_length_c 12.6240(2)
_cell_measurement_reflns_used 50962
_cell_measurement_temperature 290(2)
_cell_measurement_theta_max 31.68
_cell_measurement_theta_min 2.99
_cell_volume 2313.34(6)
_computing_cell_refinement 'CrysAlisPro (Oxford Diffraction, 2009)'
_computing_data_collection 'CrysAlisPro (Oxford Diffraction, 2009)'
_computing_data_reduction 'CrysAlisPro (Oxford Diffraction, 2009)'
_computing_molecular_graphics 'Diamond (Brandenburg, 2011)'
_computing_publication_material 'publCIF (Westrip, 2010)'
_computing_structure_refinement 'SHELXL97 (Sheldrick, 2008)'
_computing_structure_solution 'SHELXS97 (Sheldrick, 2008)'
_diffrn_ambient_temperature 290(2)
_diffrn_detector_area_resol_mean 16.2711
_diffrn_measured_fraction_theta_full 0.999
_diffrn_measured_fraction_theta_max 0.999
_diffrn_measurement_device_type 'Oxford Xcalibur with Eos detector?'
_diffrn_measurement_method \w
_diffrn_radiation_monochromator graphite
_diffrn_radiation_source 'fine-focus sealed tube'
_diffrn_radiation_type MoK\a
_diffrn_radiation_wavelength 0.71073
_diffrn_reflns_av_R_equivalents 0.0271
_diffrn_reflns_av_sigmaI/netI 0.0095
_diffrn_reflns_limit_h_max 17
_diffrn_reflns_limit_h_min -17
_diffrn_reflns_limit_k_max 21
_diffrn_reflns_limit_k_min -21
_diffrn_reflns_limit_l_max 17
_diffrn_reflns_limit_l_min -17
_diffrn_reflns_number 95191
_diffrn_reflns_theta_full 30.00
_diffrn_reflns_theta_max 30.00
_diffrn_reflns_theta_min 2.99
_diffrn_standards_number 0
_exptl_absorpt_coefficient_mu 0.736
_exptl_absorpt_correction_T_max 1.000
_exptl_absorpt_correction_T_min 0.805
_exptl_absorpt_correction_type multi-scan
_exptl_absorpt_process_details 'CrysAlisPro (Oxford Diffraction, 2009)'
_exptl_crystal_colour yellow
_exptl_crystal_density_diffrn 1.609
_exptl_crystal_density_method 'not measured'
_exptl_crystal_description block
_exptl_crystal_F_000 1136
_exptl_crystal_size_max 0.80
_exptl_crystal_size_mid 0.74
_exptl_crystal_size_min 0.40
_refine_diff_density_max 0.372
_refine_diff_density_min -0.514
_refine_ls_extinction_coef 0.00166(17)
_refine_ls_extinction_expression Fc^*^=kFc[1+0.001xFc^2^\l^3^/sin(2\q)]^-1/4^
_refine_ls_extinction_method 'SHELXL97 (Sheldrick, 2008)'
_refine_ls_goodness_of_fit_ref 1.060
_refine_ls_hydrogen_treatment mixed
_refine_ls_matrix_type full
_refine_ls_number_parameters 330
_refine_ls_number_reflns 6746
_refine_ls_number_restraints 0
_refine_ls_restrained_S_all 1.060
_refine_ls_R_factor_all 0.0467
_refine_ls_R_factor_gt 0.0396
_refine_ls_shift/su_max 0.001
_refine_ls_shift/su_mean 0.000
_refine_ls_structure_factor_coef Fsqd
_refine_ls_weighting_details 'calc w = 1/[\s^2^(Fo^2^)+(0.0150P)^2^+2.0000P] where P=(Fo^2^+2Fc^2^)/3'
_refine_ls_weighting_scheme calc
_refine_ls_wR_factor_gt 0.0794
_refine_ls_wR_factor_ref 0.0840
_reflns_number_gt 5888
_reflns_number_total 6746
_reflns_threshold_expression I>2\s(I)
_cod_data_source_file pk2428.cif
_cod_data_source_block I
_cod_original_cell_volume 2313.33(6)
_cod_original_sg_symbol_H-M 'P 21/c'
_cod_database_code 2236531
_cod_database_fobs_code 2236531

loop_
_symmetry_equiv_pos_as_xyz
'x, y, z'
'-x, y+1/2, -z+1/2'
'-x, -y, -z'
'x, -y-1/2, z-1/2'

loop_
_atom_site_type_symbol
_atom_site_label
_atom_site_fract_x
_atom_site_fract_y
_atom_site_fract_z
_atom_site_U_iso_or_equiv
_atom_site_adp_type
_atom_site_calc_flag
_atom_site_refinement_flags
_atom_site_occupancy
_atom_site_symmetry_multiplicity
Mn Mn1 0.10254(2) 0.295254(17) 0.16048(2) 0.03656(8) Uani d . 1 1
O O1 0.35083(11) 0.49536(9) 0.35279(11) 0.0412(3) Uani d . 1 1
H H1 0.4054(19) 0.4867(14) 0.3424(18) 0.044(6) Uiso d . 1 1
N N1 0.19095(13) 0.38711(10) 0.10358(12) 0.0389(3) Uani d . 1 1
C C1 0.27555(12) 0.43432(10) 0.29428(13) 0.0315(3) Uani d . 1 1
O O2 -0.11219(16) 0.32763(15) -0.00447(16) 0.0896(6) Uani d . 1 1
N N2 0.07555(11) 0.39388(10) 0.26080(12) 0.0354(3) Uani d . 1 1
C C2 0.25808(13) 0.44160(10) 0.17035(14) 0.0333(3) Uani d . 1 1
O O3 -0.02144(16) 0.17630(12) 0.27000(15) 0.0730(5) Uani d . 1 1
N N3 0.25271(12) 0.27691(9) 0.27527(12) 0.0370(3) Uani d . 1 1
C C3 0.18358(19) 0.41522(14) -0.00092(16) 0.0503(5) Uani d . 1 1
H H3 0.1420 0.3890 -0.0647 0.060(7) Uiso calc R 1 1
O O4 0.16020(19) 0.15860(12) 0.02292(16) 0.0834(6) Uani d . 1 1
N N4 0.29270(13) 0.50443(10) 0.11247(13) 0.0416(3) Uani d . 1 1
C C4 0.2463(2) 0.48683(15) 0.00382(17) 0.0542(5) Uani d . 1 1
H H4 0.2563 0.5185 -0.0555 0.070(8) Uiso calc R 1 1
N N5 0.11867(12) 0.50560(9) 0.37074(12) 0.0369(3) Uani d . 1 1
C C5 0.35957(19) 0.58200(14) 0.1479(2) 0.0597(6) Uani d . 1 1
H H5A 0.3280 0.6129 0.1991 0.090 Uiso calc R 1 1
H H5B 0.3579 0.6177 0.0855 0.090 Uiso calc R 1 1
H H5C 0.4367 0.5664 0.1823 0.090 Uiso calc R 1 1
N N6 0.38841(12) 0.31476(10) 0.41865(13) 0.0418(3) Uani d . 1 1
C C6 0.15755(13) 0.44636(10) 0.31180(13) 0.0314(3) Uani d . 1 1
C C7 -0.02132(14) 0.42127(13) 0.28780(16) 0.0434(4) Uani d . 1 1
H H7 -0.0929 0.3967 0.2634 0.051(6) Uiso calc R 1 1
C C8 0.00426(15) 0.48947(13) 0.35522(16) 0.0452(4) Uani d . 1 1
H H8 -0.0459 0.5200 0.3857 0.052(6) Uiso calc R 1 1
C C9 0.18119(19) 0.57170(14) 0.44384(18) 0.0539(5) Uani d . 1 1
H H9A 0.2387 0.5451 0.5008 0.081 Uiso calc R 1 1
H H9B 0.1297 0.6031 0.4758 0.081 Uiso calc R 1 1
H H9C 0.2163 0.6103 0.4030 0.081 Uiso calc R 1 1
C C10 0.30911(13) 0.34236(11) 0.32977(13) 0.0332(3) Uani d . 1 1
C C11 0.30031(17) 0.20377(13) 0.32892(18) 0.0476(4) Uani d . 1 1
H H11 0.2788 0.1478 0.3077 0.051(6) Uiso calc R 1 1
C C12 0.38308(18) 0.22648(14) 0.41719(18) 0.0522(5) Uani d . 1 1
H H12 0.4282 0.1894 0.4678 0.064(7) Uiso calc R 1 1
C C13 0.46166(19) 0.36356(16) 0.50876(17) 0.0602(6) Uani d . 1 1
H H13A 0.5207 0.3913 0.4834 0.090 Uiso calc R 1 1
H H13B 0.4950 0.3252 0.5677 0.090 Uiso calc R 1 1
H H13C 0.4172 0.4061 0.5342 0.090 Uiso calc R 1 1
C C14 -0.02874(18) 0.31700(15) 0.05903(18) 0.0533(5) Uani d . 1 1
C C15 0.13726(19) 0.21210(14) 0.07542(17) 0.0511(5) Uani d . 1 1
C C16 0.02768(17) 0.22112(13) 0.22707(17) 0.0473(4) Uani d . 1 1
S S1 0.61262(4) 0.42786(4) 0.23478(5) 0.05368(14) Uani d . 1 1
F F1 0.7020(2) 0.30397(12) 0.36557(18) 0.1337(10) Uani d . 1 1
F F2 0.7028(2) 0.28311(15) 0.2001(2) 0.1324(9) Uani d . 1 1
F F3 0.55074(19) 0.26955(13) 0.24881(19) 0.1151(7) Uani d . 1 1
O O5 0.55176(13) 0.45179(12) 0.31485(14) 0.0660(4) Uani d . 1 1
O O6 0.72136(14) 0.46749(12) 0.25442(18) 0.0790(6) Uani d . 1 1
O O7 0.54709(19) 0.42639(18) 0.12357(16) 0.1040(8) Uani d . 1 1
C C17 0.6452(2) 0.31564(18) 0.2657(3) 0.0738(7) Uani d . 1 1

loop_
_atom_site_aniso_label
_atom_site_aniso_U_11
_atom_site_aniso_U_22
_atom_site_aniso_U_33
_atom_site_aniso_U_12
_atom_site_aniso_U_13
_atom_site_aniso_U_23
Mn1 0.03490(13) 0.03877(14) 0.03562(13) -0.00670(10) 0.00821(10) -0.00727(10)
O1 0.0303(6) 0.0422(7) 0.0499(7) -0.0083(5) 0.0082(5) -0.0103(6)
N1 0.0442(8) 0.0417(8) 0.0332(7) -0.0027(6) 0.0141(6) -0.0036(6)
C1 0.0252(7) 0.0340(8) 0.0351(8) -0.0031(6) 0.0074(6) -0.0034(6)
O2 0.0612(11) 0.1112(17) 0.0761(13) 0.0058(11) -0.0201(9) -0.0129(12)
N2 0.0264(6) 0.0435(8) 0.0372(7) -0.0023(5) 0.0095(5) -0.0053(6)
C2 0.0310(7) 0.0340(8) 0.0373(8) 0.0012(6) 0.0131(6) 0.0011(6)
O3 0.0760(11) 0.0740(12) 0.0726(11) -0.0295(9) 0.0254(9) 0.0044(9)
N3 0.0336(7) 0.0352(7) 0.0427(8) -0.0006(5) 0.0105(6) 0.0001(6)
C3 0.0645(13) 0.0548(12) 0.0345(9) -0.0001(10) 0.0178(9) -0.0020(8)
O4 0.1109(16) 0.0656(11) 0.0833(13) -0.0103(11) 0.0426(12) -0.0355(10)
N4 0.0414(8) 0.0384(8) 0.0477(8) -0.0001(6) 0.0160(7) 0.0078(6)
C4 0.0674(13) 0.0569(12) 0.0432(10) 0.0030(10) 0.0234(10) 0.0109(9)
N5 0.0364(7) 0.0379(7) 0.0371(7) 0.0036(6) 0.0104(6) -0.0036(6)
C5 0.0559(12) 0.0425(11) 0.0765(15) -0.0102(9) 0.0092(11) 0.0172(10)
N6 0.0339(7) 0.0481(9) 0.0410(8) -0.0008(6) 0.0049(6) 0.0074(7)
C6 0.0279(7) 0.0362(8) 0.0304(7) 0.0006(6) 0.0081(6) -0.0021(6)
C7 0.0271(7) 0.0551(11) 0.0496(10) 0.0005(7) 0.0130(7) -0.0011(8)
C8 0.0361(9) 0.0535(11) 0.0503(10) 0.0088(8) 0.0190(8) -0.0022(9)
C9 0.0560(12) 0.0498(11) 0.0540(12) 0.0018(9) 0.0103(9) -0.0200(9)
C10 0.0265(7) 0.0385(8) 0.0351(8) -0.0007(6) 0.0085(6) 0.0012(6)
C11 0.0474(10) 0.0362(9) 0.0606(12) 0.0013(8) 0.0165(9) 0.0071(8)
C12 0.0461(10) 0.0480(11) 0.0603(12) 0.0050(9) 0.0095(9) 0.0173(9)
C13 0.0546(12) 0.0722(15) 0.0428(11) -0.0089(11) -0.0080(9) 0.0071(10)
C14 0.0488(11) 0.0585(12) 0.0485(11) -0.0059(9) 0.0046(9) -0.0109(9)
C15 0.0586(12) 0.0473(11) 0.0498(11) -0.0125(9) 0.0180(9) -0.0102(9)
C16 0.0444(10) 0.0491(11) 0.0464(10) -0.0101(8) 0.0080(8) -0.0088(8)
S1 0.0363(2) 0.0724(4) 0.0550(3) 0.0099(2) 0.0165(2) 0.0156(3)
F1 0.190(2) 0.0667(11) 0.1016(15) 0.0248(13) -0.0427(15) 0.0090(10)
F2 0.1315(18) 0.1085(16) 0.174(2) 0.0228(14) 0.0696(17) -0.0448(16)
F3 0.1188(16) 0.0877(13) 0.1425(18) -0.0411(12) 0.0400(14) -0.0251(13)
O5 0.0524(9) 0.0804(12) 0.0741(11) 0.0120(8) 0.0325(8) 0.0101(9)
O6 0.0489(9) 0.0765(12) 0.1204(16) -0.0028(8) 0.0379(10) 0.0115(11)
O7 0.0862(14) 0.161(2) 0.0569(11) 0.0263(15) 0.0037(10) 0.0251(13)
C17 0.0713(16) 0.0631(15) 0.0827(19) -0.0039(13) 0.0116(14) -0.0165(14)

loop_
_atom_type_symbol
_atom_type_description
_atom_type_scat_dispersion_real
_atom_type_scat_dispersion_imag
_atom_type_scat_source
C C 0.0033 0.0016 'International Tables Vol C Tables 4.2.6.8 and 6.1.1.4'
H H 0.0000 0.0000 'International Tables Vol C Tables 4.2.6.8 and 6.1.1.4'
O O 0.0106 0.0060 'International Tables Vol C Tables 4.2.6.8 and 6.1.1.4'
F F 0.0171 0.0103 'International Tables Vol C Tables 4.2.6.8 and 6.1.1.4'
S S 0.1246 0.1234 'International Tables Vol C Tables 4.2.6.8 and 6.1.1.4'
Mn Mn 0.3368 0.7283 'International Tables Vol C Tables 4.2.6.8 and 6.1.1.4'
N N 0.0061 0.0033 'International Tables Vol C Tables 4.2.6.8 and 6.1.1.4'

loop_
_geom_angle_atom_site_label_1
_geom_angle_atom_site_label_2
_geom_angle_atom_site_label_3
_geom_angle
C15 Mn1 C16 92.31(9)
C15 Mn1 C14 90.62(10)
C16 Mn1 C14 89.44(10)
C15 Mn1 N1 94.03(8)
C16 Mn1 N1 172.75(7)
C14 Mn1 N1 93.99(9)
C15 Mn1 N3 91.13(8)
C16 Mn1 N3 92.66(8)
C14 Mn1 N3 177.21(8)
N1 Mn1 N3 83.72(6)
C15 Mn1 N2 175.58(8)
C16 Mn1 N2 90.71(8)
C14 Mn1 N2 92.63(8)
N1 Mn1 N2 82.76(6)
N3 Mn1 N2 85.51(6)
C1 O1 H1 106.7(18)
C2 N1 C3 106.73(16)
C2 N1 Mn1 121.61(11)
C3 N1 Mn1 130.91(14)
O1 C1 C6 110.92(13)
O1 C1 C10 113.15(13)
C6 C1 C10 105.41(13)
O1 C1 C2 113.20(13)
C6 C1 C2 104.38(12)
C10 C1 C2 109.14(13)
C6 N2 C7 106.01(14)
C6 N2 Mn1 122.61(11)
C7 N2 Mn1 131.37(12)
N1 C2 N4 110.29(15)
N1 C2 C1 120.54(14)
N4 C2 C1 128.73(15)
C10 N3 C11 106.49(15)
C10 N3 Mn1 120.98(12)
C11 N3 Mn1 130.84(13)
C4 C3 N1 108.91(18)
C4 C3 H3 125.5
N1 C3 H3 125.5
C2 N4 C4 106.87(16)
C2 N4 C5 131.21(17)
C4 N4 C5 121.81(17)
C3 C4 N4 107.19(17)
C3 C4 H4 126.4
N4 C4 H4 126.4
C6 N5 C8 106.29(14)
C6 N5 C9 129.29(15)
C8 N5 C9 124.30(16)
N4 C5 H5A 109.5
N4 C5 H5B 109.5
H5A C5 H5B 109.5
N4 C5 H5C 109.5
H5A C5 H5C 109.5
H5B C5 H5C 109.5
C10 N6 C12 106.58(16)
C10 N6 C13 130.15(17)
C12 N6 C13 123.03(17)
N2 C6 N5 111.42(14)
N2 C6 C1 118.49(14)
N5 C6 C1 130.06(14)
C8 C7 N2 109.01(16)
C8 C7 H7 125.5
N2 C7 H7 125.5
C7 C8 N5 107.26(15)
C7 C8 H8 126.4
N5 C8 H8 126.4
N5 C9 H9A 109.5
N5 C9 H9B 109.5
H9A C9 H9B 109.5
N5 C9 H9C 109.5
H9A C9 H9C 109.5
H9B C9 H9C 109.5
N3 C10 N6 110.77(15)
N3 C10 C1 120.42(14)
N6 C10 C1 128.64(15)
C12 C11 N3 108.87(18)
C12 C11 H11 125.6
N3 C11 H11 125.6
C11 C12 N6 107.24(17)
C11 C12 H12 126.4
N6 C12 H12 126.4
N6 C13 H13A 109.5
N6 C13 H13B 109.5
H13A C13 H13B 109.5
N6 C13 H13C 109.5
H13A C13 H13C 109.5
H13B C13 H13C 109.5
O2 C14 Mn1 177.5(2)
O4 C15 Mn1 178.9(2)
O3 C16 Mn1 177.9(2)
O6 S1 O7 116.17(14)
O6 S1 O5 112.63(12)
O7 S1 O5 115.74(12)
O6 S1 C17 103.75(12)
O7 S1 C17 103.49(15)
O5 S1 C17 102.74(13)
F1 C17 F2 108.8(3)
F1 C17 F3 108.1(3)
F2 C17 F3 105.6(2)
F1 C17 S1 112.37(19)
F2 C17 S1 111.0(2)
F3 C17 S1 110.8(2)

loop_
_geom_bond_atom_site_label_1
_geom_bond_atom_site_label_2
_geom_bond_distance
Mn1 C15 1.799(2)
Mn1 C16 1.804(2)
Mn1 C14 1.808(2)
Mn1 N1 2.0273(15)
Mn1 N3 2.0441(15)
Mn1 N2 2.0688(14)
O1 C1 1.3946(19)
O1 H1 0.72(2)
N1 C2 1.322(2)
N1 C3 1.371(2)
C1 C6 1.519(2)
C1 C10 1.525(2)
C1 C2 1.529(2)
O2 C14 1.135(3)
N2 C6 1.324(2)
N2 C7 1.375(2)
C2 N4 1.351(2)
O3 C16 1.141(2)
N3 C10 1.320(2)
N3 C11 1.376(2)
C3 C4 1.343(3)
C3 H3 0.9300
O4 C15 1.142(3)
N4 C4 1.372(3)
N4 C5 1.462(3)
C4 H4 0.9300
N5 C6 1.344(2)
N5 C8 1.379(2)
N5 C9 1.461(2)
C5 H5A 0.9600
C5 H5B 0.9600
C5 H5C 0.9600
N6 C10 1.351(2)
N6 C12 1.376(3)
N6 C13 1.467(3)
C7 C8 1.347(3)
C7 H7 0.9300
C8 H8 0.9300
C9 H9A 0.9600
C9 H9B 0.9600
C9 H9C 0.9600
C11 C12 1.346(3)
C11 H11 0.9300
C12 H12 0.9300
C13 H13A 0.9600
C13 H13B 0.9600
C13 H13C 0.9600
S1 O6 1.4234(17)
S1 O7 1.428(2)
S1 O5 1.4449(16)
S1 C17 1.812(3)
F1 C17 1.288(3)
F2 C17 1.314(3)
F3 C17 1.325(3)

loop_
_geom_hbond_atom_site_label_D
_geom_hbond_atom_site_label_H
_geom_hbond_atom_site_label_A
_geom_hbond_distance_DH
_geom_hbond_distance_HA
_geom_hbond_distance_DA
_geom_hbond_angle_DHA
O1 H1 O5 0.72(2) 1.98(2) 2.694(2) 175(2)

loop_
_geom_torsion_atom_site_label_1
_geom_torsion_atom_site_label_2
_geom_torsion_atom_site_label_3
_geom_torsion_atom_site_label_4
_geom_torsion
C15 Mn1 N1 C2 -135.39(15)
C14 Mn1 N1 C2 133.71(15)
N3 Mn1 N1 C2 -44.69(14)
N2 Mn1 N1 C2 41.56(13)
C15 Mn1 N1 C3 55.91(19)
C14 Mn1 N1 C3 -35.00(19)
N3 Mn1 N1 C3 146.60(18)
N2 Mn1 N1 C3 -127.15(18)
C16 Mn1 N2 C6 132.48(15)
C14 Mn1 N2 C6 -138.05(15)
N1 Mn1 N2 C6 -44.36(14)
N3 Mn1 N2 C6 39.86(14)
C16 Mn1 N2 C7 -49.16(17)
C14 Mn1 N2 C7 40.31(18)
N1 Mn1 N2 C7 134.01(17)
N3 Mn1 N2 C7 -141.77(17)
C3 N1 C2 N4 0.9(2)
Mn1 N1 C2 N4 -170.19(11)
C3 N1 C2 C1 173.97(15)
Mn1 N1 C2 C1 2.9(2)
O1 C1 C2 N1 178.58(15)
C6 C1 C2 N1 -60.70(19)
C10 C1 C2 N1 51.60(19)
O1 C1 C2 N4 -9.8(2)
C6 C1 C2 N4 110.93(18)
C10 C1 C2 N4 -136.77(17)
C15 Mn1 N3 C10 143.22(14)
C16 Mn1 N3 C10 -124.41(14)
N1 Mn1 N3 C10 49.29(13)
N2 Mn1 N3 C10 -33.90(13)
C15 Mn1 N3 C11 -53.69(18)
C16 Mn1 N3 C11 38.68(18)
N1 Mn1 N3 C11 -147.62(17)
N2 Mn1 N3 C11 129.18(17)
C2 N1 C3 C4 -0.2(2)
Mn1 N1 C3 C4 169.76(15)
N1 C2 N4 C4 -1.3(2)
C1 C2 N4 C4 -173.59(17)
N1 C2 N4 C5 174.82(19)
C1 C2 N4 C5 2.5(3)
N1 C3 C4 N4 -0.6(2)
C2 N4 C4 C3 1.1(2)
C5 N4 C4 C3 -175.44(19)
C7 N2 C6 N5 0.5(2)
Mn1 N2 C6 N5 179.18(11)
C7 N2 C6 C1 -177.73(15)
Mn1 N2 C6 C1 1.0(2)
C8 N5 C6 N2 -0.3(2)
C9 N5 C6 N2 175.87(18)
C8 N5 C6 C1 177.59(17)
C9 N5 C6 C1 -6.2(3)
O1 C1 C6 N2 179.32(15)
C10 C1 C6 N2 -57.86(18)
C2 C1 C6 N2 57.08(19)
O1 C1 C6 N5 1.5(2)
C10 C1 C6 N5 124.35(18)
C2 C1 C6 N5 -120.71(18)
C6 N2 C7 C8 -0.4(2)
Mn1 N2 C7 C8 -178.98(13)
N2 C7 C8 N5 0.2(2)
C6 N5 C8 C7 0.1(2)
C9 N5 C8 C7 -176.38(18)
C11 N3 C10 N6 -2.23(19)
Mn1 N3 C10 N6 164.50(11)
C11 N3 C10 C1 -178.01(15)
Mn1 N3 C10 C1 -11.3(2)
C12 N6 C10 N3 1.9(2)
C13 N6 C10 N3 -172.51(19)
C12 N6 C10 C1 177.26(17)
C13 N6 C10 C1 2.8(3)
O1 C1 C10 N3 -173.45(14)
C6 C1 C10 N3 65.17(18)
C2 C1 C10 N3 -46.45(19)
O1 C1 C10 N6 11.6(2)
C6 C1 C10 N6 -109.79(18)
C2 C1 C10 N6 138.60(17)
C10 N3 C11 C12 1.7(2)
Mn1 N3 C11 C12 -163.23(14)
N3 C11 C12 N6 -0.5(2)
C10 N6 C12 C11 -0.8(2)
C13 N6 C12 C11 174.13(19)
O6 S1 C17 F1 60.3(3)
O7 S1 C17 F1 -178.0(2)
O5 S1 C17 F1 -57.2(3)
O6 S1 C17 F2 -61.8(2)
O7 S1 C17 F2 59.9(2)
O5 S1 C17 F2 -179.2(2)
O6 S1 C17 F3 -178.7(2)
O7 S1 C17 F3 -57.0(2)
O5 S1 C17 F3 63.8(2)
